data_7227638
loop_
_publ_author_name
'Biancalana, Lorenzo'
'Bortoluzzi, Marco'
'Ferretti, Eleonora'
'Hayatifar, Mohammad'
'Marchetti, Fabio'
'Pampaloni, Guido'
'Zacchini, Stefano'

_publ_section_title
;
 The reactions of \a-amino acids and \a-amino acid esters with high valent
 transition metal halides: synthesis of coordination complexes, activation
 processes and stabilization of \a-ammonium acylchloride cations
;
_journal_issue 17
_journal_name_full 'RSC Adv.'
_journal_page_first 10158
_journal_paper_doi 10.1039/C7RA00073A
_journal_volume 7
_journal_year 2017
_chemical_formula_sum 'C10 H12 Cl8 N2 Nb2 O2'
_chemical_formula_weight 661.64
_chemical_name_systematic
; 
 ? 
;
_space_group_IT_number 14
_symmetry_cell_setting monoclinic
_symmetry_space_group_name_Hall '-P 2ybc'
_symmetry_space_group_name_H-M 'P 1 21/c 1'
_atom_sites_solution_hydrogens geom
_atom_sites_solution_primary direct
_atom_sites_solution_secondary difmap
_audit_creation_method SHELXL-97
_audit_update_record
;
2014-12-27 deposited with the CCDC.
2017-01-30 downloaded from the CCDC.
;
_cell_angle_alpha 90.00
_cell_angle_beta 103.854(2)
_cell_angle_gamma 90.00
_cell_formula_units_Z 2
_cell_length_a 6.7734(9)
_cell_length_b 13.4440(18)
_cell_length_c 11.9844(16)
_cell_measurement_reflns_used 4334
_cell_measurement_temperature 100(2)
_cell_measurement_theta_max 28.544
_cell_measurement_theta_min 2.315
_cell_volume 1059.6(2)
_computing_cell_refinement 'APEX2 (Bruker AXS, 2006)'
_computing_data_collection 'APEX2 (Bruker AXS, 2006)'
_computing_data_reduction 'SAINT (Bruker AXS, 2004)'
_computing_molecular_graphics 'ORTEPII (Johnson, 1996)'
_computing_publication_material 'XCIF (Bruker AXS, 2001)'
_computing_structure_refinement 'SHELXL-97 (Sheldrick, 1997)'
_computing_structure_solution 'SHELXS-97 (Sheldrick, 1990)'
_diffrn_ambient_temperature 100(2)
_diffrn_measured_fraction_theta_full 1.000
_diffrn_measured_fraction_theta_max 1.000
_diffrn_measurement_device_type 'CCD area detector'
_diffrn_measurement_method 'phi and omega scans'
_diffrn_radiation_monochromator graphite
_diffrn_radiation_source 'fine-focus sealed tube'
_diffrn_radiation_type MoK\a
_diffrn_radiation_wavelength 0.71073
_diffrn_reflns_av_R_equivalents 0.0261
_diffrn_reflns_av_unetI/netI 0.0264
_diffrn_reflns_limit_h_max 8
_diffrn_reflns_limit_h_min -8
_diffrn_reflns_limit_k_max 17
_diffrn_reflns_limit_k_min -17
_diffrn_reflns_limit_l_max 15
_diffrn_reflns_limit_l_min -15
_diffrn_reflns_number 8389
_diffrn_reflns_theta_full 27.00
_diffrn_reflns_theta_max 27.00
_diffrn_reflns_theta_min 2.31
_exptl_absorpt_coefficient_mu 2.097
_exptl_absorpt_correction_T_max 0.7438
_exptl_absorpt_correction_T_min 0.6330
_exptl_absorpt_correction_type empirical
_exptl_absorpt_process_details
; 
 Data were corrected for Lorentz polarization and absorption
 effects (empirical absorption correction SADABS).
 R(int) =  0.0974 (selected reflections only, before parameter refinement)
 R(int) =  0.0403 (selected reflections only, after parameter refinement)
;
_exptl_crystal_colour red
_exptl_crystal_density_diffrn 2.074
_exptl_crystal_density_method 'not measured'
_exptl_crystal_description prism
_exptl_crystal_F_000 640
_exptl_crystal_size_max 0.24
_exptl_crystal_size_mid 0.22
_exptl_crystal_size_min 0.15
_refine_diff_density_max 2.092
_refine_diff_density_min -1.392
_refine_diff_density_rms 0.132
_refine_ls_extinction_method none
_refine_ls_goodness_of_fit_ref 1.065
_refine_ls_hydrogen_treatment constr
_refine_ls_matrix_type full
_refine_ls_number_parameters 109
_refine_ls_number_reflns 2315
_refine_ls_number_restraints 0
_refine_ls_restrained_S_all 1.065
_refine_ls_R_factor_all 0.0476
_refine_ls_R_factor_gt 0.0406
_refine_ls_shift/su_max 0.001
_refine_ls_shift/su_mean 0.000
_refine_ls_structure_factor_coef Fsqd
_refine_ls_weighting_details 'calc w=1/[\s^2^(Fo^2^)+(0.0271P)^2^+6.6567P] where P=(Fo^2^+2Fc^2^)/3'
_refine_ls_weighting_scheme calc
_refine_ls_wR_factor_gt 0.0874
_refine_ls_wR_factor_ref 0.0913
_reflns_number_gt 2056
_reflns_number_total 2315
_reflns_threshold_expression >2sigma(I)
_cod_data_source_file c7ra00073a2.cif
_cod_data_source_block p21c
_cod_depositor_comments
;
The following automatic conversions were performed:

'_symmetry_cell_setting' value 'Monoclinic' changed to 'monoclinic'
according to
/usr/data/users/saulius/crontab/automatic-downloads/rss-feeds/RSC/lib/dictionaries/cif_core.dic
dictionary named 'cif_core.dic' version 2.4.2 from 2011-04-26.

Automatic conversion script
Id: cif_fix_values 4268 2015-11-12 08:31:59Z antanas 
;
_cod_original_sg_symbol_H-M P2(1)/c
_cod_database_code 7227638

loop_
_symmetry_equiv_pos_as_xyz
'x, y, z'
'-x, y+1/2, -z+1/2'
'-x, -y, -z'
'x, -y-1/2, z-1/2'

loop_
_atom_site_label
_atom_site_type_symbol
_atom_site_fract_x
_atom_site_fract_y
_atom_site_fract_z
_atom_site_U_iso_or_equiv
_atom_site_adp_type
_atom_site_occupancy
_atom_site_symmetry_multiplicity
_atom_site_calc_flag
_atom_site_refinement_flags
C1 C 0.5423(8) 0.0329(4) 0.5405(4) 0.0288(10) Uani 1 1 d .
C2 C 0.4768(7) 0.1368(3) 0.5453(4) 0.0230(9) Uani 1 1 d .
C3 C 0.3270(7) 0.2006(4) 0.4656(4) 0.0258(10) Uani 1 1 d .
H3A H 0.1871 0.1745 0.4548 0.031 Uiso 1 1 calc R
H3B H 0.3603 0.2062 0.3898 0.031 Uiso 1 1 calc R
C4 C 0.3515(7) 0.3006(3) 0.5284(4) 0.0251(10) Uani 1 1 d .
H4A H 0.3928 0.3530 0.4805 0.030 Uiso 1 1 calc R
H4B H 0.2222 0.3208 0.5466 0.030 Uiso 1 1 calc R
C5 C 0.5167(7) 0.2846(3) 0.6387(4) 0.0275(10) Uani 1 1 d .
H5A H 0.6343 0.3288 0.6404 0.033 Uiso 1 1 calc R
H5B H 0.4633 0.2986 0.7071 0.033 Uiso 1 1 calc R
Cl1 Cl 0.81094(18) 0.21858(9) 0.88966(10) 0.0296(3) Uani 1 1 d .
Cl2 Cl 1.02279(16) -0.03017(8) 0.85688(9) 0.0235(2) Uani 1 1 d .
Cl3 Cl 0.52171(18) 0.02936(9) 0.82882(13) 0.0341(3) Uani 1 1 d .
Cl4 Cl 1.04449(18) 0.16787(10) 0.68587(11) 0.0309(3) Uani 1 1 d .
N1 N 0.5770(5) 0.1791(3) 0.6368(3) 0.0223(8) Uani 1 1 d .
Nb1 Nb 0.79980(6) 0.08657(3) 0.76208(4) 0.01969(13) Uani 1 1 d .
O1 O 0.7014(5) 0.0059(3) 0.6274(3) 0.0262(7) Uani 1 1 d .

loop_
_atom_site_aniso_label
_atom_site_aniso_U_11
_atom_site_aniso_U_22
_atom_site_aniso_U_33
_atom_site_aniso_U_23
_atom_site_aniso_U_13
_atom_site_aniso_U_12
C1 0.029(3) 0.031(3) 0.027(2) 0.001(2) 0.008(2) 0.004(2)
C2 0.025(2) 0.018(2) 0.031(2) -0.0008(19) 0.0180(19) 0.0012(18)
C3 0.021(2) 0.031(3) 0.027(2) -0.006(2) 0.0074(19) 0.0025(19)
C4 0.027(2) 0.022(2) 0.025(2) 0.0019(19) 0.0024(19) 0.0049(19)
C5 0.027(2) 0.018(2) 0.033(3) 0.0011(19) -0.002(2) -0.0001(18)
Cl1 0.0259(6) 0.0322(6) 0.0287(6) -0.0022(5) 0.0027(5) 0.0023(5)
Cl2 0.0180(5) 0.0269(6) 0.0245(5) 0.0058(4) 0.0032(4) 0.0047(4)
Cl3 0.0229(6) 0.0259(6) 0.0587(8) 0.0110(6) 0.0198(6) 0.0024(5)
Cl4 0.0210(5) 0.0363(7) 0.0378(7) 0.0114(5) 0.0118(5) -0.0008(5)
N1 0.0151(18) 0.0199(19) 0.033(2) 0.0051(16) 0.0072(16) 0.0001(15)
Nb1 0.01355(19) 0.0200(2) 0.0253(2) 0.00508(16) 0.00422(15) 0.00091(15)
O1 0.0228(17) 0.0291(18) 0.0229(16) 0.0031(14) -0.0020(13) 0.0009(14)

loop_
_atom_type_symbol
_atom_type_description
_atom_type_scat_dispersion_real
_atom_type_scat_dispersion_imag
_atom_type_scat_source
C C 0.0033 0.0016 'International Tables Vol C Tables 4.2.6.8 and 6.1.1.4'
H H 0.0000 0.0000 'International Tables Vol C Tables 4.2.6.8 and 6.1.1.4'
N N 0.0061 0.0033 'International Tables Vol C Tables 4.2.6.8 and 6.1.1.4'
O O 0.0106 0.0060 'International Tables Vol C Tables 4.2.6.8 and 6.1.1.4'
Cl Cl 0.1484 0.1585 'International Tables Vol C Tables 4.2.6.8 and 6.1.1.4'
Nb Nb -2.0727 0.6215 'International Tables Vol C Tables 4.2.6.8 and 6.1.1.4'

loop_
_geom_angle_atom_site_label_1
_geom_angle_atom_site_label_2
_geom_angle_atom_site_label_3
_geom_angle
_geom_angle_site_symmetry_1
C1 C1 O1 120.2(6) 3_656
C1 C1 C2 125.2(6) 3_656
O1 C1 C2 114.6(4) .
N1 C2 C1 110.7(4) .
N1 C2 C3 115.8(4) .
C1 C2 C3 133.5(4) .
C2 C3 C4 102.3(4) .
C2 C3 H3A 111.3 .
C4 C3 H3A 111.3 .
C2 C3 H3B 111.3 .
C4 C3 H3B 111.3 .
H3A C3 H3B 109.2 .
C5 C4 C3 105.8(4) .
C5 C4 H4A 110.6 .
C3 C4 H4A 110.6 .
C5 C4 H4B 110.6 .
C3 C4 H4B 110.6 .
H4A C4 H4B 108.7 .
N1 C5 C4 105.7(4) .
N1 C5 H5A 110.6 .
C4 C5 H5A 110.6 .
N1 C5 H5B 110.6 .
C4 C5 H5B 110.6 .
H5A C5 H5B 108.7 .
C2 N1 C5 110.4(4) .
C2 N1 Nb1 117.6(3) .
C5 N1 Nb1 132.0(3) .
O1 Nb1 N1 73.03(14) .
O1 Nb1 Cl2 94.86(10) .
N1 Nb1 Cl2 167.62(11) .
O1 Nb1 Cl1 158.18(10) .
N1 Nb1 Cl1 85.84(11) .
Cl2 Nb1 Cl1 106.45(5) .
O1 Nb1 Cl4 94.08(11) .
N1 Nb1 Cl4 84.57(10) .
Cl2 Nb1 Cl4 93.96(4) .
Cl1 Nb1 Cl4 89.18(5) .
O1 Nb1 Cl3 87.48(11) .
N1 Nb1 Cl3 86.76(10) .
Cl2 Nb1 Cl3 95.42(4) .
Cl1 Nb1 Cl3 85.90(5) .
Cl4 Nb1 Cl3 170.32(5) .
C1 O1 Nb1 122.9(3) .

loop_
_geom_bond_atom_site_label_1
_geom_bond_atom_site_label_2
_geom_bond_distance
_geom_bond_site_symmetry_2
C1 C1 1.337(10) 3_656
C1 O1 1.357(6) .
C1 C2 1.471(7) .
C2 N1 1.276(6) .
C2 C3 1.488(7) .
C3 C4 1.530(6) .
C3 H3A 0.9900 .
C3 H3B 0.9900 .
C4 C5 1.528(6) .
C4 H4A 0.9900 .
C4 H4B 0.9900 .
C5 N1 1.477(6) .
C5 H5A 0.9900 .
C5 H5B 0.9900 .
Cl1 Nb1 2.3319(13) .
Cl2 Nb1 2.2833(11) .
Cl3 Nb1 2.3454(12) .
Cl4 Nb1 2.3453(12) .
N1 Nb1 2.235(4) .
Nb1 O1 1.927(3) .

loop_
_geom_torsion_atom_site_label_1
_geom_torsion_atom_site_label_2
_geom_torsion_atom_site_label_3
_geom_torsion_atom_site_label_4
_geom_torsion
_geom_torsion_site_symmetry_1
C1 C1 C2 N1 175.4(6) 3_656
O1 C1 C2 N1 -4.4(6) .
C1 C1 C2 C3 -6.9(10) 3_656
O1 C1 C2 C3 173.3(4) .
N1 C2 C3 C4 -0.1(5) .
C1 C2 C3 C4 -177.7(5) .
C2 C3 C4 C5 0.7(5) .
C3 C4 C5 N1 -1.0(5) .
C1 C2 N1 C5 177.6(4) .
C3 C2 N1 C5 -0.6(5) .
C1 C2 N1 Nb1 -3.1(5) .
C3 C2 N1 Nb1 178.7(3) .
C4 C5 N1 C2 1.0(5) .
C4 C5 N1 Nb1 -178.2(3) .
C2 N1 Nb1 O1 7.0(3) .
C5 N1 Nb1 O1 -173.9(4) .
C2 N1 Nb1 Cl2 19.2(7) .
C5 N1 Nb1 Cl2 -161.7(4) .
C2 N1 Nb1 Cl1 -167.5(3) .
C5 N1 Nb1 Cl1 11.6(4) .
C2 N1 Nb1 Cl4 102.9(3) .
C5 N1 Nb1 Cl4 -78.0(4) .
C2 N1 Nb1 Cl3 -81.4(3) .
C5 N1 Nb1 Cl3 97.7(4) .
C1 C1 O1 Nb1 -168.1(5) 3_656
C2 C1 O1 Nb1 11.7(6) .
N1 Nb1 O1 C1 -9.9(3) .
Cl2 Nb1 O1 C1 172.7(3) .
Cl1 Nb1 O1 C1 5.1(6) .
Cl4 Nb1 O1 C1 -92.9(3) .
Cl3 Nb1 O1 C1 77.5(3) .
